data_2241074
loop_
_publ_author_name
'Koh, Dongsoo'

_publ_section_title
;
 Crystal structure of
 3,5-dimethoxy-2-[5-(naphthalen-1-yl)-4,5-dihydro-1<i>H</i>-pyrazol-3-yl]phenol
;
_journal_issue 10
_journal_name_full 'Acta Crystallographica Section E'
_journal_page_first o708
_journal_page_last o709
_journal_paper_doi 10.1107/S2056989015016369
_journal_volume 71
_journal_year 2015
_chemical_formula_iupac 'C21 H20 N2 O3'
_chemical_formula_moiety 'C21 H20 N2 O3'
_chemical_formula_sum 'C21 H20 N2 O3'
_chemical_formula_weight 348.39
_chemical_name_systematic
;
3,5-Dimethoxy-2-[5-(naphthalen-1-yl)-4,5-dihydro-1<i>H</i>-pyrazol-3-yl]phenol
;
_space_group_IT_number 2
_symmetry_cell_setting triclinic
_symmetry_space_group_name_Hall '-P 1'
_symmetry_space_group_name_H-M 'P -1'
_atom_sites_solution_hydrogens geom
_atom_sites_solution_primary direct
_atom_sites_solution_secondary difmap
_audit_creation_method SHELXL-97
_cell_angle_alpha 92.832(4)
_cell_angle_beta 90.777(3)
_cell_angle_gamma 99.099(3)
_cell_formula_units_Z 2
_cell_length_a 7.6248(5)
_cell_length_b 8.6044(6)
_cell_length_c 13.1757(9)
_cell_measurement_reflns_used 48
_cell_measurement_temperature 147(2)
_cell_measurement_theta_max 26.40
_cell_measurement_theta_min 6.71
_cell_volume 852.30(10)
_computing_cell_refinement
;
SAINT (Bruker, 2012)
;
_computing_data_collection
;
APEX2 (Bruker, 2012)
;
_computing_data_reduction
;
SAINT (Bruker, 2012)
;
_computing_molecular_graphics
;
PLATON (Spek, 2009) and Mercury (Macrae <i>et al.</i>,  2008)
;
_computing_publication_material
;
SHELXTL (Sheldrick, 2008) and PLATON (Spek, 2009)
;
_computing_structure_refinement
;
SHELXL97 (Sheldrick, 2008)
;
_computing_structure_solution
;
SHELXS97 (Sheldrick, 2008)
;
_diffrn_ambient_temperature 147(2)
_diffrn_measured_fraction_theta_full 0.970
_diffrn_measured_fraction_theta_max 0.970
_diffrn_measurement_device_type 'Bruker Kappa APEX DUO CCD'
_diffrn_measurement_method '\f and \w scans'
_diffrn_radiation_monochromator 'multi-layer optics'
_diffrn_radiation_source 'Bruker ImuS'
_diffrn_radiation_type CuK\a
_diffrn_radiation_wavelength 1.54178
_diffrn_reflns_av_R_equivalents 0.0291
_diffrn_reflns_av_sigmaI/netI 0.0210
_diffrn_reflns_limit_h_max 8
_diffrn_reflns_limit_h_min -9
_diffrn_reflns_limit_k_max 10
_diffrn_reflns_limit_k_min -10
_diffrn_reflns_limit_l_max 15
_diffrn_reflns_limit_l_min -15
_diffrn_reflns_number 21626
_diffrn_reflns_theta_full 66.40
_diffrn_reflns_theta_max 66.40
_diffrn_reflns_theta_min 3.36
_exptl_absorpt_coefficient_mu 0.741
_exptl_absorpt_correction_T_max 0.7528
_exptl_absorpt_correction_T_min 0.6984
_exptl_absorpt_correction_type multi-scan
_exptl_absorpt_process_details
;
(SADABS; Bruker, 2012)
;
_exptl_crystal_colour yellow
_exptl_crystal_density_diffrn 1.358
_exptl_crystal_density_method 'not measured'
_exptl_crystal_description needle
_exptl_crystal_F_000 368
_exptl_crystal_size_max 0.18
_exptl_crystal_size_mid 0.11
_exptl_crystal_size_min 0.09
_refine_diff_density_max 0.157
_refine_diff_density_min -0.223
_refine_ls_extinction_method none
_refine_ls_goodness_of_fit_ref 1.036
_refine_ls_hydrogen_treatment mixed
_refine_ls_matrix_type full
_refine_ls_number_parameters 245
_refine_ls_number_reflns 2906
_refine_ls_number_restraints 0
_refine_ls_restrained_S_all 1.036
_refine_ls_R_factor_all 0.0375
_refine_ls_R_factor_gt 0.0357
_refine_ls_shift/su_max 0.002
_refine_ls_shift/su_mean 0.000
_refine_ls_structure_factor_coef Fsqd
_refine_ls_weighting_details 'calc w=1/[\s^2^(Fo^2^)+(0.0556P)^2^+0.2046P] where P=(Fo^2^+2Fc^2^)/3'
_refine_ls_weighting_scheme calc
_refine_ls_wR_factor_gt 0.0942
_refine_ls_wR_factor_ref 0.0956
_reflns_number_gt 2736
_reflns_number_total 2906
_reflns_threshold_expression I>2\s(I)
_cod_data_source_file su5198sup1.cif
_cod_data_source_block I
_cod_database_code 2241074

loop_
_symmetry_equiv_pos_as_xyz
'x, y, z'
'-x, -y, -z'

loop_
_atom_site_type_symbol
_atom_site_label
_atom_site_fract_x
_atom_site_fract_y
_atom_site_fract_z
_atom_site_U_iso_or_equiv
_atom_site_adp_type
_atom_site_calc_flag
_atom_site_refinement_flags
_atom_site_occupancy
_atom_site_symmetry_multiplicity
O O1 0.76267(11) 0.65287(11) 0.56445(6) 0.0345(2) Uani d . 1 1
O O2 0.23406(12) 0.84718(12) 0.45432(7) 0.0395(2) Uani d . 1 1
O O3 0.33246(11) 0.79173(10) 0.79830(6) 0.0274(2) Uani d . 1 1
N N1 0.61828(13) 0.70426(11) 0.86156(7) 0.0238(2) Uani d . 1 1
N N2 0.75961(13) 0.69468(12) 0.92877(7) 0.0257(2) Uani d . 1 1
C C1 0.66848(15) 0.68552(12) 0.76873(8) 0.0219(2) Uani d . 1 1
C C2 0.85512(15) 0.64594(13) 0.76522(8) 0.0239(3) Uani d . 1 1
H H2A 0.9417 0.7366 0.7448 0.029 Uiso calc R 1 1
H H2B 0.8615 0.5538 0.7182 0.029 Uiso calc R 1 1
C C3 0.88660(15) 0.60817(13) 0.87658(8) 0.0233(3) Uani d . 1 1
H H3A 1.0104 0.6549 0.8989 0.028 Uiso calc R 1 1
C C4 0.85672(15) 0.43149(13) 0.89158(8) 0.0223(3) Uani d . 1 1
C C5 0.70235(15) 0.35538(14) 0.93005(9) 0.0260(3) Uani d . 1 1
H H5A 0.6109 0.4141 0.9480 0.031 Uiso calc R 1 1
C C6 0.67599(16) 0.19168(14) 0.94364(9) 0.0294(3) Uani d . 1 1
H H6A 0.5673 0.1419 0.9701 0.035 Uiso calc R 1 1
C C7 0.80537(17) 0.10457(14) 0.91907(9) 0.0281(3) Uani d . 1 1
H H7A 0.7871 -0.0052 0.9296 0.034 Uiso calc R 1 1
C C8 0.96708(16) 0.17698(13) 0.87785(8) 0.0244(3) Uani d . 1 1
C C9 1.10302(17) 0.08870(14) 0.85020(9) 0.0290(3) Uani d . 1 1
H H9A 1.0856 -0.0214 0.8596 0.035 Uiso calc R 1 1
C C10 1.25809(17) 0.15898(15) 0.81043(9) 0.0313(3) Uani d . 1 1
H H10A 1.3475 0.0980 0.7924 0.038 Uiso calc R 1 1
C C11 1.28539(16) 0.32194(15) 0.79617(9) 0.0295(3) Uani d . 1 1
H H11A 1.3938 0.3706 0.7687 0.035 Uiso calc R 1 1
C C12 1.15695(15) 0.41116(14) 0.82154(8) 0.0252(3) Uani d . 1 1
H H12A 1.1773 0.5209 0.8110 0.030 Uiso calc R 1 1
C C13 0.99403(15) 0.34213(13) 0.86326(8) 0.0222(3) Uani d . 1 1
C C14 0.55542(15) 0.71703(13) 0.68409(8) 0.0229(3) Uani d . 1 1
C C15 0.60542(15) 0.70520(14) 0.58125(9) 0.0257(3) Uani d . 1 1
C C16 0.50164(16) 0.74640(15) 0.50250(9) 0.0290(3) Uani d . 1 1
H H16A 0.5377 0.7370 0.4340 0.035 Uiso calc R 1 1
C C17 0.34405(16) 0.80168(15) 0.52538(9) 0.0291(3) Uani d . 1 1
C C18 0.28868(15) 0.81417(14) 0.62462(9) 0.0284(3) Uani d . 1 1
H H18A 0.1801 0.8508 0.6391 0.034 Uiso calc R 1 1
C C19 0.39277(15) 0.77291(13) 0.70265(9) 0.0240(3) Uani d . 1 1
C C20 0.82165(18) 0.64268(18) 0.46210(9) 0.0379(3) Uani d . 1 1
H H20A 0.9381 0.6080 0.4614 0.057 Uiso calc R 1 1
H H20B 0.8312 0.7464 0.4332 0.057 Uiso calc R 1 1
H H20C 0.7361 0.5666 0.4216 0.057 Uiso calc R 1 1
C C21 0.29040(19) 0.85176(19) 0.35185(10) 0.0419(3) Uani d . 1 1
H H21A 0.2038 0.8948 0.3103 0.063 Uiso calc R 1 1
H H21B 0.2996 0.7448 0.3256 0.063 Uiso calc R 1 1
H H21C 0.4066 0.9188 0.3490 0.063 Uiso calc R 1 1
H H3O 0.420(2) 0.7700(19) 0.8426(14) 0.050(5) Uiso d . 1 1
H H2N 0.719(2) 0.6571(18) 0.9879(13) 0.039(4) Uiso d . 1 1

loop_
_atom_site_aniso_label
_atom_site_aniso_U_11
_atom_site_aniso_U_22
_atom_site_aniso_U_33
_atom_site_aniso_U_12
_atom_site_aniso_U_13
_atom_site_aniso_U_23
O1 0.0324(5) 0.0539(6) 0.0208(4) 0.0170(4) 0.0019(3) 0.0033(4)
O2 0.0316(5) 0.0590(6) 0.0291(5) 0.0082(4) -0.0082(4) 0.0141(4)
O3 0.0307(5) 0.0307(5) 0.0232(4) 0.0109(3) 0.0021(3) 0.0039(3)
N1 0.0302(5) 0.0208(5) 0.0212(5) 0.0071(4) -0.0036(4) 0.0012(4)
N2 0.0334(5) 0.0256(5) 0.0198(5) 0.0108(4) -0.0046(4) 0.0010(4)
C1 0.0275(6) 0.0162(5) 0.0217(6) 0.0026(4) -0.0011(4) 0.0017(4)
C2 0.0274(6) 0.0228(6) 0.0222(6) 0.0060(4) -0.0021(4) 0.0036(4)
C3 0.0275(6) 0.0213(6) 0.0217(6) 0.0062(4) -0.0040(4) 0.0010(4)
C4 0.0278(6) 0.0227(6) 0.0165(5) 0.0051(4) -0.0062(4) 0.0008(4)
C5 0.0286(6) 0.0270(6) 0.0229(6) 0.0060(5) -0.0027(4) 0.0009(4)
C6 0.0317(6) 0.0287(6) 0.0260(6) -0.0014(5) -0.0011(5) 0.0029(5)
C7 0.0401(7) 0.0193(6) 0.0235(6) 0.0007(5) -0.0065(5) 0.0019(4)
C8 0.0335(6) 0.0221(6) 0.0178(5) 0.0057(5) -0.0082(4) -0.0008(4)
C9 0.0417(7) 0.0225(6) 0.0240(6) 0.0108(5) -0.0091(5) -0.0028(5)
C10 0.0370(7) 0.0342(7) 0.0255(6) 0.0166(5) -0.0051(5) -0.0041(5)
C11 0.0299(6) 0.0355(7) 0.0236(6) 0.0076(5) -0.0019(5) 0.0001(5)
C12 0.0302(6) 0.0247(6) 0.0209(5) 0.0051(5) -0.0035(4) 0.0022(4)
C13 0.0288(6) 0.0215(6) 0.0164(5) 0.0052(4) -0.0065(4) 0.0003(4)
C14 0.0261(6) 0.0200(6) 0.0222(6) 0.0022(4) -0.0020(4) 0.0030(4)
C15 0.0255(6) 0.0271(6) 0.0244(6) 0.0035(5) -0.0014(4) 0.0020(5)
C16 0.0298(6) 0.0354(7) 0.0207(6) 0.0011(5) -0.0020(5) 0.0039(5)
C17 0.0264(6) 0.0323(7) 0.0274(6) -0.0008(5) -0.0069(5) 0.0082(5)
C18 0.0246(6) 0.0305(7) 0.0306(6) 0.0047(5) -0.0019(5) 0.0065(5)
C19 0.0269(6) 0.0205(6) 0.0240(6) 0.0017(4) 0.0005(4) 0.0037(4)
C20 0.0376(7) 0.0549(9) 0.0234(6) 0.0137(6) 0.0056(5) 0.0037(6)
C21 0.0459(8) 0.0534(9) 0.0260(7) 0.0051(6) -0.0112(6) 0.0086(6)

loop_
_atom_type_symbol
_atom_type_description
_atom_type_scat_dispersion_real
_atom_type_scat_dispersion_imag
_atom_type_scat_source
C C 0.0181 0.0091 'International Tables Vol C Tables 4.2.6.8 and 6.1.1.4'
H H 0.0000 0.0000 'International Tables Vol C Tables 4.2.6.8 and 6.1.1.4'
N N 0.0311 0.0180 'International Tables Vol C Tables 4.2.6.8 and 6.1.1.4'
O O 0.0492 0.0322 'International Tables Vol C Tables 4.2.6.8 and 6.1.1.4'

loop_
_geom_angle_atom_site_label_1
_geom_angle_atom_site_label_2
_geom_angle_atom_site_label_3
_geom_angle
C15 O1 C20 118.10(9)
C17 O2 C21 118.23(10)
C19 O3 H3O 107.0(11)
C1 N1 N2 109.61(9)
N1 N2 C3 108.80(8)
N1 N2 H2N 110.6(10)
C3 N2 H2N 116.0(10)
N1 C1 C14 120.11(10)
N1 C1 C2 111.37(9)
C14 C1 C2 128.25(10)
C1 C2 C3 101.50(9)
C1 C2 H2A 111.5
C3 C2 H2A 111.5
C1 C2 H2B 111.5
C3 C2 H2B 111.5
H2A C2 H2B 109.3
N2 C3 C4 114.59(9)
N2 C3 C2 100.95(9)
C4 C3 C2 112.32(9)
N2 C3 H3A 109.6
C4 C3 H3A 109.6
C2 C3 H3A 109.6
C5 C4 C13 119.16(10)
C5 C4 C3 122.00(10)
C13 C4 C3 118.84(10)
C4 C5 C6 121.56(11)
C4 C5 H5A 119.2
C6 C5 H5A 119.2
C7 C6 C5 120.49(11)
C7 C6 H6A 119.8
C5 C6 H6A 119.8
C6 C7 C8 120.33(11)
C6 C7 H7A 119.8
C8 C7 H7A 119.8
C7 C8 C9 121.52(11)
C7 C8 C13 119.45(11)
C9 C8 C13 119.03(11)
C10 C9 C8 121.24(11)
C10 C9 H9A 119.4
C8 C9 H9A 119.4
C9 C10 C11 119.91(11)
C9 C10 H10A 120.0
C11 C10 H10A 120.0
C12 C11 C10 120.59(11)
C12 C11 H11A 119.7
C10 C11 H11A 119.7
C11 C12 C13 121.07(11)
C11 C12 H12A 119.5
C13 C12 H12A 119.5
C12 C13 C8 118.16(10)
C12 C13 C4 122.84(10)
C8 C13 C4 119.00(10)
C15 C14 C19 116.38(10)
C15 C14 C1 122.99(10)
C19 C14 C1 120.48(10)
O1 C15 C16 122.12(11)
O1 C15 C14 115.85(10)
C16 C15 C14 122.03(11)
C15 C16 C17 119.04(11)
C15 C16 H16A 120.5
C17 C16 H16A 120.5
O2 C17 C18 115.09(11)
O2 C17 C16 123.79(11)
C18 C17 C16 121.12(11)
C17 C18 C19 119.50(11)
C17 C18 H18A 120.3
C19 C18 H18A 120.3
O3 C19 C18 116.33(10)
O3 C19 C14 121.73(10)
C18 C19 C14 121.93(11)
O1 C20 H20A 109.5
O1 C20 H20B 109.5
H20A C20 H20B 109.5
O1 C20 H20C 109.5
H20A C20 H20C 109.5
H20B C20 H20C 109.5
O2 C21 H21A 109.5
O2 C21 H21B 109.5
H21A C21 H21B 109.5
O2 C21 H21C 109.5
H21A C21 H21C 109.5
H21B C21 H21C 109.5

loop_
_geom_bond_atom_site_label_1
_geom_bond_atom_site_label_2
_geom_bond_distance
O1 C15 1.3629(15)
O1 C20 1.4304(14)
O2 C17 1.3609(15)
O2 C21 1.4229(16)
O3 C19 1.3584(14)
O3 H3O 0.926(18)
N1 C1 1.2965(15)
N1 N2 1.4005(13)
N2 C3 1.4697(15)
N2 H2N 0.898(17)
C1 C14 1.4622(16)
C1 C2 1.5155(16)
C2 C3 1.5423(15)
C2 H2A 0.9900
C2 H2B 0.9900
C3 C4 1.5243(15)
C3 H3A 1.0000
C4 C5 1.3698(17)
C4 C13 1.4364(16)
C5 C6 1.4116(17)
C5 H5A 0.9500
C6 C7 1.3632(18)
C6 H6A 0.9500
C7 C8 1.4185(18)
C7 H7A 0.9500
C8 C9 1.4198(17)
C8 C13 1.4263(16)
C9 C10 1.3640(19)
C9 H9A 0.9500
C10 C11 1.4070(18)
C10 H10A 0.9500
C11 C12 1.3717(17)
C11 H11A 0.9500
C12 C13 1.4197(17)
C12 H12A 0.9500
C14 C15 1.4158(16)
C14 C19 1.4192(17)
C15 C16 1.3896(17)
C16 C17 1.3919(18)
C16 H16A 0.9500
C17 C18 1.3838(18)
C18 C19 1.3842(17)
C18 H18A 0.9500
C20 H20A 0.9800
C20 H20B 0.9800
C20 H20C 0.9800
C21 H21A 0.9800
C21 H21B 0.9800
C21 H21C 0.9800

loop_
_geom_hbond_atom_site_label_D
_geom_hbond_atom_site_label_H
_geom_hbond_atom_site_label_A
_geom_hbond_site_symmetry_A
_geom_hbond_distance_DH
_geom_hbond_distance_HA
_geom_hbond_distance_DA
_geom_hbond_angle_DHA
O3 H3O N1 . 0.926(18) 1.718(18) 2.5578(12) 149.3(16)
C7 H7A N2 1_545 0.95 2.56 3.4976(16) 171
C12 H12A O3 1_655 0.95 2.46 3.3663(15) 161
N2 H2N Cg3 2_767 0.898(17) 2.609(17) 3.1906(11) 123.2(12)
C3 H3A Cg2 2_767 1.00 2.84 3.5842(12) 131
C20 H20C Cg4 2_666 0.98 2.93 3.7892(16) 146
C21 H21C Cg4 2_676 0.98 2.85 3.6296(17) 137

loop_
_geom_torsion_atom_site_label_1
_geom_torsion_atom_site_label_2
_geom_torsion_atom_site_label_3
_geom_torsion_atom_site_label_4
_geom_torsion
C1 N1 N2 C3 -21.89(12)
N2 N1 C1 C14 -169.55(9)
N2 N1 C1 C2 4.94(12)
N1 C1 C2 C3 12.50(12)
C14 C1 C2 C3 -173.56(10)
N1 N2 C3 C4 -92.86(11)
N1 N2 C3 C2 28.06(11)
C1 C2 C3 N2 -23.31(10)
C1 C2 C3 C4 99.21(10)
N2 C3 C4 C5 14.33(15)
C2 C3 C4 C5 -100.10(12)
N2 C3 C4 C13 -166.45(9)
C2 C3 C4 C13 79.12(12)
C13 C4 C5 C6 0.78(16)
C3 C4 C5 C6 180.00(10)
C4 C5 C6 C7 0.37(17)
C5 C6 C7 C8 -1.09(17)
C6 C7 C8 C9 -179.07(10)
C6 C7 C8 C13 0.64(16)
C7 C8 C9 C10 179.88(10)
C13 C8 C9 C10 0.16(16)
C8 C9 C10 C11 0.00(17)
C9 C10 C11 C12 -0.28(17)
C10 C11 C12 C13 0.38(17)
C11 C12 C13 C8 -0.20(16)
C11 C12 C13 C4 179.50(10)
C7 C8 C13 C12 -179.78(9)
C9 C8 C13 C12 -0.07(15)
C7 C8 C13 C4 0.50(15)
C9 C8 C13 C4 -179.78(9)
C5 C4 C13 C12 179.10(10)
C3 C4 C13 C12 -0.14(15)
C5 C4 C13 C8 -1.20(15)
C3 C4 C13 C8 179.56(9)
N1 C1 C14 C15 177.33(10)
C2 C1 C14 C15 3.86(18)
N1 C1 C14 C19 1.95(16)
C2 C1 C14 C19 -171.52(10)
C20 O1 C15 C16 0.79(17)
C20 O1 C15 C14 -178.39(11)
C19 C14 C15 O1 179.38(10)
C1 C14 C15 O1 3.83(17)
C19 C14 C15 C16 0.20(17)
C1 C14 C15 C16 -175.35(10)
O1 C15 C16 C17 -178.84(11)
C14 C15 C16 C17 0.29(18)
C21 O2 C17 C18 174.16(11)
C21 O2 C17 C16 -5.72(18)
C15 C16 C17 O2 179.07(11)
C15 C16 C17 C18 -0.81(18)
O2 C17 C18 C19 -179.07(10)
C16 C17 C18 C19 0.82(18)
C17 C18 C19 O3 178.46(10)
C17 C18 C19 C14 -0.30(18)
C15 C14 C19 O3 -178.89(10)
C1 C14 C19 O3 -3.22(16)
C15 C14 C19 C18 -0.20(17)
C1 C14 C19 C18 175.47(10)

_cod_database_fobs_code 2241074
